data_7038652
loop_
_publ_author_name
'Kim, Yonghwi'
'Haldar, Ritesh'
'Kim, Hyunuk'
'Koo, Jaehyoung'
'Kim, Kimoon'

_publ_section_title
;
 The guest-dependent thermal response of the flexible MOF
 Zn2(BDC)2(DABCO).
;
_journal_issue 10
_journal_name_full 'Dalton transactions (Cambridge, England : 2003)'
_journal_page_first 4187
_journal_page_last 4192
_journal_paper_doi 10.1039/c5dt03710g
_journal_volume 45
_journal_year 2016
_chemical_formula_sum 'C34 H48 N6 O12 Zn2'
_chemical_formula_weight 863.52
_chemical_name_common '[Zn2(BDC)2(DABCO)],4DMF'
_chemical_name_systematic
; 
 ? 
;
_space_group_crystal_system tetragonal
_space_group_IT_number 130
_space_group_name_Hall '-P 4a 2ac'
_space_group_name_H-M_alt 'P 4/n c c'
_symmetry_space_group_name_Hall '-P 4a 2ac'
_symmetry_space_group_name_H-M 'P 4/n c c :2'
_atom_sites_solution_hydrogens geom
_audit_creation_method SHELXL-2014
_audit_update_record
;
2015-10-14 deposited with the CCDC.
2015-10-15 downloaded from the CCDC.
;
_cell_angle_alpha 90
_cell_angle_beta 90
_cell_angle_gamma 90
_cell_formula_units_Z 4
_cell_length_a 14.9756(5)
_cell_length_b 14.9756(5)
_cell_length_c 19.2026(8)
_cell_measurement_reflns_used 4451
_cell_measurement_temperature 200(2)
_cell_measurement_theta_max 31.14
_cell_measurement_theta_min 2.52
_cell_volume 4306.5(3)
_computing_cell_refinement 'Bruker SAINT'
_computing_data_collection 'Bruker APEX2'
_computing_data_reduction 'Bruker SAINT'
_computing_molecular_graphics 'Bruker SHELXTL'
_computing_publication_material 'Bruker SHELXTL'
_computing_structure_refinement 'SHELXL-2014 (Sheldrick, 2014)'
_computing_structure_solution 'SHELXS-97 (Sheldrick 2008)'
_diffrn_ambient_temperature 200(2)
_diffrn_measured_fraction_theta_full 0.998
_diffrn_measured_fraction_theta_max 0.999
_diffrn_measurement_device_type 'Bruker APEX-II CCD'
_diffrn_measurement_method '\f and \w scans'
_diffrn_radiation_type MoK\a
_diffrn_radiation_wavelength 0.71073
_diffrn_reflns_av_R_equivalents 0.0622
_diffrn_reflns_av_unetI/netI 0.0411
_diffrn_reflns_laue_measured_fraction_full 0.998
_diffrn_reflns_laue_measured_fraction_max 0.999
_diffrn_reflns_limit_h_max 14
_diffrn_reflns_limit_h_min -21
_diffrn_reflns_limit_k_max 21
_diffrn_reflns_limit_k_min -16
_diffrn_reflns_limit_l_max 25
_diffrn_reflns_limit_l_min -27
_diffrn_reflns_number 23227
_diffrn_reflns_point_group_measured_fraction_full 0.998
_diffrn_reflns_point_group_measured_fraction_max 0.999
_diffrn_reflns_theta_full 25.242
_diffrn_reflns_theta_max 30.505
_diffrn_reflns_theta_min 2.520
_exptl_absorpt_coefficient_mu 1.175
_exptl_absorpt_correction_T_max 0.7465
_exptl_absorpt_correction_T_min 0.5784
_exptl_absorpt_correction_type multi-scan
_exptl_absorpt_process_details SADABS
_exptl_crystal_colour colorless
_exptl_crystal_density_diffrn 1.332
_exptl_crystal_description block
_exptl_crystal_F_000 1800
_exptl_crystal_size_max 0.220
_exptl_crystal_size_mid 0.200
_exptl_crystal_size_min 0.160
_refine_diff_density_max 0.641
_refine_diff_density_min -0.493
_refine_diff_density_rms 0.094
_refine_ls_extinction_method none
_refine_ls_goodness_of_fit_ref 1.047
_refine_ls_hydrogen_treatment constr
_refine_ls_matrix_type full
_refine_ls_number_parameters 148
_refine_ls_number_reflns 3298
_refine_ls_number_restraints 0
_refine_ls_restrained_S_all 1.047
_refine_ls_R_factor_all 0.0905
_refine_ls_R_factor_gt 0.0481
_refine_ls_shift/su_max 0.000
_refine_ls_shift/su_mean 0.000
_refine_ls_structure_factor_coef Fsqd
_refine_ls_weighting_details 'w=1/[\s^2^(Fo^2^)+(0.0705P)^2^+4.2825P] where P=(Fo^2^+2Fc^2^)/3'
_refine_ls_weighting_scheme calc
_refine_ls_wR_factor_gt 0.1238
_refine_ls_wR_factor_ref 0.1462
_reflns_Friedel_coverage 0.000
_reflns_number_gt 2022
_reflns_number_total 3298
_reflns_threshold_expression 'I > 2\s(I)'
_cod_data_source_file c5dt03710g2.cif
_cod_data_source_block DMOF-DMF-200K
_cod_database_code 7038652
_shelx_space_group_comment
; 
The symmetry employed for this shelxl refinement is uniquely defined 
by the following loop, which should always be used as a source of 
symmetry information in preference to the above space-group names. 
They are only intended as comments. 
;
_shelx_estimated_absorpt_t_min 0.782
_shelx_estimated_absorpt_t_max 0.834
_shelxl_version_number 2014-3

loop_
_space_group_symop_operation_xyz
'x, y, z'
'-x+1/2, -y+1/2, z'
'-y+1/2, x, z'
'y, -x+1/2, z'
'-x, y+1/2, -z+1/2'
'x+1/2, -y, -z+1/2'
'y+1/2, x+1/2, -z+1/2'
'-y, -x, -z+1/2'
'-x, -y, -z'
'x-1/2, y-1/2, -z'
'y-1/2, -x, -z'
'-y, x-1/2, -z'
'x, -y-1/2, z-1/2'
'-x-1/2, y, z-1/2'
'-y-1/2, -x-1/2, z-1/2'
'y, x, z-1/2'

loop_
_atom_site_label
_atom_site_type_symbol
_atom_site_fract_x
_atom_site_fract_y
_atom_site_fract_z
_atom_site_U_iso_or_equiv
_atom_site_adp_type
_atom_site_occupancy
_atom_site_site_symmetry_order
_atom_site_calc_flag
_atom_site_refinement_flags_posn
_atom_site_refinement_flags_adp
_atom_site_refinement_flags_occupancy
Zn1 Zn 0.2500 0.2500 0.33481(3) 0.01496(15) Uani 1 4 d S T P
Zn2 Zn 0.2500 0.2500 0.18158(3) 0.01497(15) Uani 1 4 d S T P
O1 O 0.13309(13) 0.18466(14) 0.31601(10) 0.0307(5) Uani 1 1 d . . .
O2 O 0.12249(12) 0.20994(14) 0.20157(10) 0.0277(4) Uani 1 1 d . . .
N1 N 0.2500 0.2500 0.4415(2) 0.0157(7) Uani 1 4 d S T P
N2 N 0.2500 0.2500 0.0752(2) 0.0165(8) Uani 1 4 d S T P
C1 C 0.09727(17) 0.17448(17) 0.25739(14) 0.0222(5) Uani 1 1 d . . .
C2 C 0.01896(17) 0.11238(18) 0.25395(14) 0.0223(5) Uani 1 1 d . . .
C3 C -0.0182(2) 0.0777(2) 0.31446(14) 0.0294(6) Uani 1 1 d . . .
H3 H 0.0015 0.0984 0.3586 0.035 Uiso 1 1 calc R U .
C4 C -0.01297(19) 0.0840(2) 0.18955(14) 0.0290(6) Uani 1 1 d . . .
H4 H 0.0098 0.1100 0.1481 0.035 Uiso 1 1 calc R U .
C5 C 0.1964(14) 0.1759(12) 0.4684(5) 0.048(4) Uani 0.375 1 d . . P
H5A H 0.2205 0.1188 0.4505 0.058 Uiso 0.375 1 calc R U P
H5B H 0.1342 0.1820 0.4518 0.058 Uiso 0.375 1 calc R U P
C6 C 0.1613(6) 0.233(2) 0.4689(4) 0.058(5) Uani 0.375 1 d . . P
H6A H 0.1403 0.1742 0.4528 0.070 Uiso 0.375 1 calc R U P
H6B H 0.1196 0.2791 0.4509 0.070 Uiso 0.375 1 calc R U P
C7 C 0.1746(12) 0.1974(14) 0.0470(4) 0.046(4) Uani 0.375 1 d . . P
H7A H 0.1175 0.2234 0.0633 0.056 Uiso 0.375 1 calc R U P
H7B H 0.1782 0.1353 0.0646 0.056 Uiso 0.375 1 calc R U P
C8 C 0.1613(7) 0.264(2) 0.0486(5) 0.059(5) Uani 0.375 1 d . . P
H8A H 0.1376 0.3214 0.0668 0.071 Uiso 0.375 1 calc R U P
H8B H 0.1216 0.2156 0.0649 0.071 Uiso 0.375 1 calc R U P
O1S O 0.0121(5) -0.1325(6) 0.4903(3) 0.215(4) Uani 1 1 d . . .
N1S N 0.1141(4) -0.1147(4) 0.4055(4) 0.1071(18) Uani 1 1 d . . .
C1S C 0.0763(6) -0.0895(7) 0.4620(5) 0.148(3) Uani 1 1 d . . .
H1S H 0.0969 -0.0364 0.4838 0.178 Uiso 1 1 calc R U .
C2S C 0.0733(7) -0.1850(7) 0.3679(8) 0.269(8) Uani 1 1 d . . .
H2S1 H 0.1085 -0.1979 0.3260 0.404 Uiso 1 1 calc R U .
H2S2 H 0.0704 -0.2385 0.3972 0.404 Uiso 1 1 calc R U .
H2S3 H 0.0128 -0.1672 0.3543 0.404 Uiso 1 1 calc R U .
C3S C 0.1822(5) -0.0649(5) 0.3717(5) 0.166(4) Uani 1 1 d . . .
H3S1 H 0.2014 -0.0966 0.3296 0.250 Uiso 1 1 calc R U .
H3S2 H 0.1590 -0.0060 0.3589 0.250 Uiso 1 1 calc R U .
H3S3 H 0.2332 -0.0579 0.4032 0.250 Uiso 1 1 calc R U .

loop_
_atom_site_aniso_label
_atom_site_aniso_U_11
_atom_site_aniso_U_22
_atom_site_aniso_U_33
_atom_site_aniso_U_23
_atom_site_aniso_U_13
_atom_site_aniso_U_12
Zn1 0.0179(2) 0.0179(2) 0.0090(3) 0.000 0.000 0.000
Zn2 0.0179(2) 0.0179(2) 0.0091(3) 0.000 0.000 0.000
O1 0.0270(11) 0.0411(12) 0.0241(11) -0.0017(9) -0.0010(8) -0.0120(9)
O2 0.0219(10) 0.0345(11) 0.0267(10) 0.0074(9) -0.0013(8) -0.0058(8)
N1 0.0185(12) 0.0185(12) 0.0100(18) 0.000 0.000 0.000
N2 0.0185(12) 0.0185(12) 0.0127(18) 0.000 0.000 0.000
C1 0.0193(12) 0.0235(13) 0.0237(13) -0.0005(10) 0.0004(10) -0.0039(10)
C2 0.0214(12) 0.0246(13) 0.0209(13) -0.0007(10) -0.0014(10) -0.0062(10)
C3 0.0340(16) 0.0357(16) 0.0185(14) -0.0044(12) 0.0013(12) -0.0130(13)
C4 0.0346(16) 0.0350(16) 0.0174(14) 0.0046(11) -0.0008(12) -0.0125(13)
C5 0.074(9) 0.055(8) 0.016(4) 0.005(5) -0.007(7) -0.040(7)
C6 0.013(4) 0.154(16) 0.008(4) -0.005(9) 0.000(3) -0.014(7)
C7 0.057(8) 0.072(9) 0.010(4) 0.000(6) 0.006(5) -0.044(7)
C8 0.017(4) 0.148(15) 0.014(4) 0.013(10) 0.003(3) 0.023(8)
O1S 0.174(6) 0.318(10) 0.152(5) 0.029(6) 0.049(5) -0.077(7)
N1S 0.092(4) 0.088(3) 0.142(5) -0.019(4) 0.031(4) -0.029(3)
C1S 0.167(9) 0.163(8) 0.115(7) -0.010(6) 0.036(7) -0.015(7)
C2S 0.163(10) 0.180(10) 0.46(2) -0.158(13) 0.069(11) -0.072(8)
C3S 0.126(6) 0.122(6) 0.250(11) -0.007(7) 0.077(7) -0.038(5)

loop_
_atom_type_symbol
_atom_type_description
_atom_type_scat_dispersion_real
_atom_type_scat_dispersion_imag
_atom_type_scat_source
C C 0.0033 0.0016 'International Tables Vol C Tables 4.2.6.8 and 6.1.1.4'
H H 0.0000 0.0000 'International Tables Vol C Tables 4.2.6.8 and 6.1.1.4'
N N 0.0061 0.0033 'International Tables Vol C Tables 4.2.6.8 and 6.1.1.4'
O O 0.0106 0.0060 'International Tables Vol C Tables 4.2.6.8 and 6.1.1.4'
Zn Zn 0.2839 1.4301 'International Tables Vol C Tables 4.2.6.8 and 6.1.1.4'

loop_
_geom_angle_atom_site_label_1
_geom_angle_atom_site_label_2
_geom_angle_atom_site_label_3
_geom_angle
_geom_angle_site_symmetry_1
_geom_angle_site_symmetry_3
O1 Zn1 O1 159.59(11) . 2
O1 Zn1 O1 88.20(2) . 3
O1 Zn1 O1 88.20(2) 2 3
O1 Zn1 O1 88.20(2) . 4
O1 Zn1 O1 88.20(2) 2 4
O1 Zn1 O1 159.59(11) 3 4
O1 Zn1 N1 100.20(6) . .
O1 Zn1 N1 100.20(6) 2 .
O1 Zn1 N1 100.20(6) 3 .
O1 Zn1 N1 100.20(6) 4 .
O1 Zn1 Zn2 79.80(6) . .
O1 Zn1 Zn2 79.80(6) 2 .
O1 Zn1 Zn2 79.80(6) 3 .
O1 Zn1 Zn2 79.80(6) 4 .
N1 Zn1 Zn2 180.0 . .
O2 Zn2 O2 87.97(2) 2 4
O2 Zn2 O2 87.97(2) 2 3
O2 Zn2 O2 158.29(11) 4 3
O2 Zn2 O2 158.29(11) 2 .
O2 Zn2 O2 87.97(2) 4 .
O2 Zn2 O2 87.97(2) 3 .
O2 Zn2 N2 100.86(6) 2 .
O2 Zn2 N2 100.86(6) 4 .
O2 Zn2 N2 100.86(6) 3 .
O2 Zn2 N2 100.85(6) . .
O2 Zn2 Zn1 79.14(6) 2 .
O2 Zn2 Zn1 79.14(6) 4 .
O2 Zn2 Zn1 79.14(6) 3 .
O2 Zn2 Zn1 79.15(6) . .
N2 Zn2 Zn1 180.0 . .
C1 O1 Zn1 125.72(18) . .
C1 O2 Zn2 124.59(17) . .
C6 N1 C6 82.4(2) 2 4
C6 N1 C6 137.4(7) 2 .
C6 N1 C6 82.4(3) 4 .
C6 N1 C6 82.4(2) 2 3
C6 N1 C6 137.4(7) 4 3
C6 N1 C6 82.4(2) . 3
C6 N1 C5 120.3(5) 2 .
C6 N1 C5 118.1(6) 4 .
C6 N1 C5 40.5(6) . .
C6 N1 C5 43.3(6) 3 .
C6 N1 C5 43.3(6) 2 3
C6 N1 C5 120.3(5) 4 3
C6 N1 C5 118.1(6) . 3
C6 N1 C5 40.5(6) 3 3
C5 N1 C5 82.8(3) . 3
C6 N1 C5 118.1(6) 2 4
C6 N1 C5 40.5(6) 4 4
C6 N1 C5 43.3(6) . 4
C6 N1 C5 120.3(5) 3 4
C5 N1 C5 82.8(3) . 4
C5 N1 C5 138.6(8) 3 4
C6 N1 C5 40.5(6) 2 2
C6 N1 C5 43.3(6) 4 2
C6 N1 C5 120.3(5) . 2
C6 N1 C5 118.1(6) 3 2
C5 N1 C5 138.6(8) . 2
C5 N1 C5 82.8(3) 3 2
C5 N1 C5 82.8(3) 4 2
C6 N1 Zn1 111.3(4) 2 .
C6 N1 Zn1 111.3(4) 4 .
C6 N1 Zn1 111.3(4) . .
C6 N1 Zn1 111.3(4) 3 .
C5 N1 Zn1 110.7(4) . .
C5 N1 Zn1 110.7(4) 3 .
C5 N1 Zn1 110.7(4) 4 .
C5 N1 Zn1 110.7(4) 2 .
C8 N2 C8 82.8(3) 2 3
C8 N2 C8 138.5(8) 2 .
C8 N2 C8 82.8(3) 3 .
C8 N2 C8 82.8(3) 2 4
C8 N2 C8 138.5(8) 3 4
C8 N2 C8 82.8(3) . 4
C8 N2 C7 119.8(5) 2 .
C8 N2 C7 42.8(6) 3 .
C8 N2 C7 40.9(6) . .
C8 N2 C7 118.4(6) 4 .
C8 N2 C7 42.8(6) 2 3
C8 N2 C7 40.9(6) 3 3
C8 N2 C7 118.4(6) . 3
C8 N2 C7 119.8(5) 4 3
C7 N2 C7 82.3(2) . 3
C8 N2 C7 118.4(6) 2 4
C8 N2 C7 119.8(5) 3 4
C8 N2 C7 42.8(6) . 4
C8 N2 C7 40.9(6) 4 4
C7 N2 C7 82.3(2) . 4
C7 N2 C7 137.1(7) 3 4
C8 N2 C7 40.9(6) 2 2
C8 N2 C7 118.4(6) 3 2
C8 N2 C7 119.8(5) . 2
C8 N2 C7 42.8(6) 4 2
C7 N2 C7 137.1(7) . 2
C7 N2 C7 82.3(2) 3 2
C7 N2 C7 82.3(2) 4 2
C8 N2 Zn2 110.8(4) 2 .
C8 N2 Zn2 110.8(4) 3 .
C8 N2 Zn2 110.8(4) . .
C8 N2 Zn2 110.8(4) 4 .
C7 N2 Zn2 111.4(4) . .
C7 N2 Zn2 111.4(4) 3 .
C7 N2 Zn2 111.4(4) 4 .
C7 N2 Zn2 111.4(4) 2 .
O2 C1 O1 125.9(2) . .
O2 C1 C2 117.4(2) . .
O1 C1 C2 116.7(2) . .
C3 C2 C4 119.4(2) . .
C3 C2 C1 120.6(2) . .
C4 C2 C1 119.8(2) . .
C4 C3 C2 120.1(3) 8 .
C3 C4 C2 120.5(2) 8 .
N1 C5 C7 111.0(7) . 16_556
N1 C6 C8 111.1(6) . 13_566
N2 C7 C5 111.1(7) . 16
N2 C8 C6 110.9(6) . 13_565
C1S N1S C2S 117.5(7) . .
C1S N1S C3S 123.4(7) . .
C2S N1S C3S 117.8(9) . .
O1S C1S N1S 123.0(9) . .

loop_
_geom_bond_atom_site_label_1
_geom_bond_atom_site_label_2
_geom_bond_distance
_geom_bond_site_symmetry_2
Zn1 O1 2.0379(19) .
Zn1 O1 2.0380(19) 2
Zn1 O1 2.0380(19) 3
Zn1 O1 2.0380(19) 4
Zn1 N1 2.048(4) .
Zn1 Zn2 2.9424(7) .
Zn2 O2 2.0380(19) 2
Zn2 O2 2.0380(18) 4
Zn2 O2 2.0380(18) 3
Zn2 O2 2.0380(18) .
Zn2 N2 2.043(4) .
O1 C1 1.256(3) .
O2 C1 1.254(3) .
N1 C6 1.450(9) 2
N1 C6 1.450(9) 4
N1 C6 1.450(9) .
N1 C6 1.450(9) 3
N1 C5 1.463(10) .
N1 C5 1.463(10) 3
N1 C5 1.463(10) 4
N1 C5 1.463(10) 2
N2 C8 1.439(9) 2
N2 C8 1.439(9) 3
N2 C8 1.439(9) .
N2 C8 1.439(9) 4
N2 C7 1.480(10) .
N2 C7 1.480(10) 3
N2 C7 1.480(10) 4
N2 C7 1.480(10) 2
C1 C2 1.498(4) .
C2 C3 1.389(4) .
C2 C4 1.392(4) .
C3 C4 1.384(4) 8
C4 C3 1.384(4) 8
C5 C7 1.509(12) 16_556
C6 C8 1.532(12) 13_566
C7 C5 1.509(12) 16
C8 C6 1.532(12) 13_565
O1S C1S 1.278(9) .
N1S C1S 1.280(9) .
N1S C2S 1.416(10) .
N1S C3S 1.421(8) .
